data_7106178
loop_
_publ_author_name
'Jie-Peng Zhang'
'Xiao-Lin Qi'
'Chun-Ting He'
'Xiao-Ming Chen'

_publ_section_title
;
 Interweaving isomerism and isomerization of molecular chains
;
_journal_name_full Chem.Commun.
_journal_page_first 4156
_journal_paper_doi 10.1039/c1cc10365b
_journal_volume 47
_journal_year 2011
_chemical_formula_sum 'C84 H126 Ag14 N28'
_chemical_formula_weight 3038.31
_chemical_name_systematic
;
?
;
_space_group_IT_number 33
_symmetry_cell_setting orthorhombic
_symmetry_space_group_name_Hall 'P 2c -2n'
_symmetry_space_group_name_H-M 'P n a 21'
_atom_sites_solution_hydrogens geom
_atom_sites_solution_primary direct
_atom_sites_solution_secondary difmap
_audit_creation_method SHELXL-97
_cell_angle_alpha 90.00
_cell_angle_beta 90.00
_cell_angle_gamma 90.00
_cell_formula_units_Z 4
_cell_length_a 20.760(3)
_cell_length_b 36.095(6)
_cell_length_c 13.531(2)
_cell_measurement_temperature 293(2)
_cell_volume 10139(3)
_computing_structure_refinement 'SHELXL-97 (Sheldrick, 1997)'
_computing_structure_solution 'SHELXS-97 (Sheldrick, 1990)'
_diffrn_ambient_temperature 293(2)
_diffrn_measured_fraction_theta_full 1.000
_diffrn_measured_fraction_theta_max 1.000
_diffrn_measurement_device_type CCD
_diffrn_measurement_method '/w scan'
_diffrn_radiation_monochromator graphite
_diffrn_radiation_source 'fine-focus sealed tube'
_diffrn_radiation_type MoK\a
_diffrn_radiation_wavelength 0.71073
_diffrn_reflns_av_R_equivalents 0.0966
_diffrn_reflns_av_sigmaI/netI 0.0785
_diffrn_reflns_limit_h_max 22
_diffrn_reflns_limit_h_min -25
_diffrn_reflns_limit_k_max 37
_diffrn_reflns_limit_k_min -44
_diffrn_reflns_limit_l_max 6
_diffrn_reflns_limit_l_min -16
_diffrn_reflns_number 38308
_diffrn_reflns_theta_full 26.00
_diffrn_reflns_theta_max 26.00
_diffrn_reflns_theta_min 1.13
_exptl_absorpt_coefficient_mu 2.692
_exptl_absorpt_correction_T_max 0.6882
_exptl_absorpt_correction_T_min 0.6151
_exptl_absorpt_correction_type multi-scan
_exptl_absorpt_process_details SADABS
_exptl_crystal_colour colorless
_exptl_crystal_density_diffrn 1.990
_exptl_crystal_density_method 'not measured'
_exptl_crystal_description block
_exptl_crystal_F_000 5936
_exptl_crystal_size_max 0.20
_exptl_crystal_size_mid 0.15
_exptl_crystal_size_min 0.15
_refine_diff_density_max 5.283
_refine_diff_density_min -1.531
_refine_diff_density_rms 0.302
_refine_ls_abs_structure_details 'Flack H D (1983), Acta Cryst. A39, 876-881'
_refine_ls_abs_structure_Flack 0.26(7)
_refine_ls_extinction_method none
_refine_ls_goodness_of_fit_ref 1.074
_refine_ls_hydrogen_treatment constr
_refine_ls_matrix_type full
_refine_ls_number_parameters 1135
_refine_ls_number_reflns 13601
_refine_ls_number_restraints 61
_refine_ls_restrained_S_all 1.074
_refine_ls_R_factor_all 0.0951
_refine_ls_R_factor_gt 0.0759
_refine_ls_shift/su_max 0.001
_refine_ls_shift/su_mean 0.000
_refine_ls_structure_factor_coef Fsqd
_refine_ls_weighting_details 'calc w=1/[\s^2^(Fo^2^)+(0.1086P)^2^+8.2457P] where P=(Fo^2^+2Fc^2^)/3'
_refine_ls_weighting_scheme calc
_refine_ls_wR_factor_gt 0.1820
_refine_ls_wR_factor_ref 0.1962
_reflns_number_gt 9772
_reflns_number_total 13601
_reflns_threshold_expression >2sigma(I)
_cod_data_source_file c1cc10365b.txt
_cod_data_source_block 3
_cod_original_sg_symbol_H-M Pna2(1)
_cod_database_code 7106178

loop_
_symmetry_equiv_pos_as_xyz
'x, y, z'
'-x, -y, z+1/2'
'x+1/2, -y+1/2, z'
'-x+1/2, y+1/2, z+1/2'

loop_
_atom_site_label
_atom_site_type_symbol
_atom_site_fract_x
_atom_site_fract_y
_atom_site_fract_z
_atom_site_U_iso_or_equiv
_atom_site_adp_type
_atom_site_occupancy
_atom_site_symmetry_multiplicity
_atom_site_calc_flag
_atom_site_refinement_flags
_atom_site_disorder_assembly
_atom_site_disorder_group
Ag1 Ag -0.69683(7) 0.41139(4) -0.12494(15) 0.0565(4) Uani 1 1 d . . .
Ag2 Ag -0.50843(7) 0.53504(5) -0.00672(13) 0.0565(4) Uani 1 1 d . . .
Ag3 Ag -0.23836(7) 0.53218(5) 0.16229(14) 0.0606(5) Uani 1 1 d . . .
Ag4 Ag -0.04749(7) 0.41250(4) 0.31199(12) 0.0493(4) Uani 1 1 d . . .
Ag5 Ag 0.10570(7) 0.27124(4) 0.43554(12) 0.0552(4) Uani 1 1 d . . .
Ag6 Ag 0.37256(8) 0.21429(4) 0.57810(16) 0.0721(4) Uani 1 1 d . . .
Ag7 Ag 0.63956(7) 0.26989(3) 0.72143(12) 0.0512(3) Uani 1 1 d . . .
Ag8 Ag 0.80023(7) 0.40988(4) 0.83737(13) 0.0502(4) Uani 1 1 d . . .
Ag9 Ag 0.99210(7) 0.52925(4) 0.98706(13) 0.0516(4) Uani 1 1 d . . .
Ag10 Ag 1.26094(6) 0.53372(4) 1.16714(12) 0.0512(4) Uani 1 1 d . . .
Ag11 Ag 1.44664(7) 0.40849(4) 1.28952(14) 0.0531(4) Uani 1 1 d . . .
Ag12 Ag 1.60442(7) 0.26646(4) 1.22978(13) 0.0535(4) Uani 1 1 d . . .
Ag13 Ag 1.87827(8) 0.22400(4) 1.07802(17) 0.0674(4) Uani 1 1 d . . .
Ag14 Ag 2.15181(7) 0.26707(3) 0.92681(12) 0.0517(3) Uani 1 1 d . . .
N1 N -0.6590(7) 0.4632(4) -0.0969(12) 0.043(4) Uani 1 1 d . . .
N2 N -0.5933(7) 0.5096(4) -0.0575(13) 0.043(4) Uani 1 1 d . . .
N3 N -0.4226(7) 0.5562(4) 0.0449(11) 0.041(4) Uani 1 1 d . . .
N4 N -0.3244(9) 0.5554(5) 0.1101(14) 0.059(5) Uani 1 1 d . . .
N5 N -0.1554(7) 0.5047(5) 0.2032(11) 0.054(4) Uani 1 1 d . . .
N6 N -0.0837(7) 0.4626(5) 0.2571(12) 0.050(4) Uani 1 1 d . . .
N7 N -0.0193(7) 0.3590(4) 0.3561(12) 0.051(4) Uani 1 1 d . . .
N8 N 0.0324(7) 0.3068(3) 0.3916(12) 0.050(4) Uani 1 1 d . . .
N9 N 0.1821(8) 0.2369(4) 0.4783(12) 0.058(4) Uani 1 1 d . . .
N10 N 0.2769(9) 0.2150(5) 0.5187(13) 0.066(5) Uani 1 1 d . . .
N11 N 0.4635(8) 0.2168(4) 0.6352(12) 0.052(4) Uani 1 1 d . . .
N12 N 0.5641(8) 0.2361(4) 0.6806(12) 0.056(4) Uani 1 1 d . . .
N13 N 0.7142(7) 0.3051(3) 0.7618(10) 0.047(3) Uani 1 1 d . . .
N14 N 0.7694(6) 0.3562(3) 0.7974(12) 0.042(3) Uani 1 1 d . . .
N15 N 0.8404(7) 0.4596(4) 0.8872(13) 0.041(4) Uani 1 1 d . . .
N16 N 0.9068(7) 0.5049(4) 0.9320(13) 0.047(4) Uani 1 1 d . . .
N17 N 1.0780(6) 0.5523(4) 1.0395(10) 0.034(3) Uani 1 1 d . . .
N18 N 1.1770(8) 0.5552(4) 1.1011(12) 0.047(4) Uani 1 1 d . . .
N19 N 1.3417(7) 0.5052(4) 1.2171(13) 0.047(4) Uani 1 1 d . . .
N20 N 1.4099(7) 0.4611(5) 1.2657(12) 0.049(4) Uani 1 1 d . . .
N21 N 1.4764(7) 0.3541(4) 1.2903(14) 0.058(4) Uani 1 1 d . . .
N22 N 1.5285(7) 0.3005(4) 1.2707(11) 0.049(4) Uani 1 1 d . . .
N23 N 1.6843(9) 0.2372(4) 1.1818(13) 0.064(5) Uani 1 1 d . . .
N24 N 1.7843(7) 0.2220(4) 1.1337(12) 0.047(3) Uani 1 1 d . . .
N25 N 1.9743(9) 0.2228(4) 1.0224(14) 0.067(5) Uani 1 1 d . . .
N26 N 2.0725(8) 0.2365(4) 0.9721(12) 0.056(4) Uani 1 1 d . . .
N27 N 2.2261(7) 0.3017(4) 0.8835(12) 0.049(4) Uani 1 1 d . . .
N28 N 2.2773(7) 0.3555(4) 0.8634(14) 0.054(4) Uani 1 1 d . . .
C1 C -0.6948(8) 0.4957(5) -0.0828(17) 0.052(5) Uani 1 1 d . . .
H1A H -0.7392 0.4984 -0.0890 0.062 Uiso 1 1 calc R . .
C2 C -0.6507(10) 0.5232(5) -0.0576(15) 0.047(5) Uani 1 1 d . . .
H2A H -0.6611 0.5477 -0.0431 0.056 Uiso 1 1 calc R . .
C3 C -0.5979(8) 0.4718(5) -0.0849(16) 0.050(5) Uani 1 1 d D . .
C4 C -0.5419(7) 0.4459(4) -0.0866(11) 0.038(4) Uani 1 1 d D . .
H4A H -0.5021 0.4605 -0.0870 0.046 Uiso 1 1 calc R . .
C5 C -0.5457(10) 0.4238(6) -0.1825(14) 0.071(7) Uani 1 1 d D . .
H5A H -0.5464 0.4405 -0.2376 0.106 Uiso 1 1 calc R . .
H5B H -0.5843 0.4091 -0.1826 0.106 Uiso 1 1 calc R . .
H5C H -0.5089 0.4078 -0.1876 0.106 Uiso 1 1 calc R . .
C6 C -0.5435(11) 0.4226(6) 0.0071(14) 0.069(6) Uani 1 1 d D . .
H6A H -0.5416 0.4385 0.0638 0.104 Uiso 1 1 calc R . .
H6B H -0.5073 0.4060 0.0076 0.104 Uiso 1 1 calc R . .
H6C H -0.5827 0.4085 0.0089 0.104 Uiso 1 1 calc R . .
C7 C -0.4027(9) 0.5918(5) 0.0584(17) 0.049(5) Uani 1 1 d . . .
H7A H -0.4264 0.6127 0.0413 0.059 Uiso 1 1 calc R . .
C8 C -0.3448(11) 0.5925(5) 0.0994(19) 0.062(6) Uani 1 1 d . . .
H8A H -0.3218 0.6135 0.1177 0.074 Uiso 1 1 calc R . .
C9 C -0.3771(12) 0.5355(3) 0.0828(17) 0.046(4) Uani 1 1 d D . .
C10 C -0.371(2) 0.4944(3) 0.0785(16) 0.127(11) Uani 1 1 d D . .
H10A H -0.3246 0.4956 0.0873 0.152 Uiso 1 1 calc R . .
C11 C -0.3646(12) 0.4736(6) -0.0169(18) 0.111(13) Uani 1 1 d D . .
H11A H -0.3572 0.4907 -0.0699 0.167 Uiso 1 1 calc R . .
H11B H -0.4034 0.4599 -0.0296 0.167 Uiso 1 1 calc R . .
H11C H -0.3289 0.4568 -0.0123 0.167 Uiso 1 1 calc R . .
C12 C -0.3809(11) 0.4804(6) 0.1818(19) 0.095(10) Uani 1 1 d D . .
H12A H -0.3854 0.5011 0.2261 0.143 Uiso 1 1 calc R . .
H12B H -0.3443 0.4659 0.2011 0.143 Uiso 1 1 calc R . .
H12C H -0.4190 0.4654 0.1845 0.143 Uiso 1 1 calc R . .
C13 C -0.0899(9) 0.5197(6) 0.2044(15) 0.056(5) Uani 1 1 d . . .
H13A H -0.0780 0.5432 0.1829 0.067 Uiso 1 1 calc R . .
C14 C -0.0517(8) 0.4952(6) 0.2398(18) 0.059(6) Uani 1 1 d . . .
H14A H -0.0081 0.4990 0.2521 0.071 Uiso 1 1 calc R . .
C15 C -0.1465(7) 0.4711(4) 0.2328(13) 0.034(4) Uani 1 1 d D . .
C16 C -0.1997(8) 0.4434(4) 0.2378(12) 0.053(5) Uani 1 1 d D . .
H16A H -0.2393 0.4581 0.2352 0.063 Uiso 1 1 calc R . .
C17 C -0.2070(11) 0.4193(7) 0.3290(14) 0.069(7) Uani 1 1 d D . .
H17A H -0.2049 0.4345 0.3871 0.103 Uiso 1 1 calc R . .
H17B H -0.1730 0.4013 0.3308 0.103 Uiso 1 1 calc R . .
H17C H -0.2479 0.4068 0.3269 0.103 Uiso 1 1 calc R . .
C18 C -0.2046(12) 0.4170(8) 0.1510(19) 0.107(11) Uani 1 1 d D . .
H18A H -0.2016 0.4307 0.0904 0.161 Uiso 1 1 calc R . .
H18B H -0.2453 0.4043 0.1534 0.161 Uiso 1 1 calc R . .
H18C H -0.1703 0.3992 0.1543 0.161 Uiso 1 1 calc R . .
C19 C -0.0656(9) 0.3312(5) 0.3693(17) 0.062(5) Uani 1 1 d . . .
H19A H -0.1101 0.3338 0.3657 0.074 Uiso 1 1 calc R . .
C20 C -0.0318(10) 0.2998(5) 0.3884(14) 0.056(5) Uani 1 1 d . . .
H20A H -0.0501 0.2766 0.3980 0.067 Uiso 1 1 calc R . .
C21 C 0.0379(6) 0.3435(4) 0.3727(13) 0.041(4) Uani 1 1 d D . .
C22 C 0.1009(7) 0.3630(4) 0.3763(11) 0.050(5) Uani 1 1 d D . .
H22A H 0.1346 0.3444 0.3653 0.060 Uiso 1 1 calc R . .
C23 C 0.1088(10) 0.3926(5) 0.2971(17) 0.073(7) Uani 1 1 d D . .
H23A H 0.1005 0.3820 0.2333 0.110 Uiso 1 1 calc R . .
H23B H 0.1519 0.4021 0.2989 0.110 Uiso 1 1 calc R . .
H23C H 0.0788 0.4124 0.3091 0.110 Uiso 1 1 calc R . .
C24 C 0.1129(9) 0.3800(5) 0.4770(14) 0.065(5) Uani 1 1 d D . .
H24A H 0.1073 0.3615 0.5272 0.098 Uiso 1 1 calc R . .
H24B H 0.0830 0.3999 0.4879 0.098 Uiso 1 1 calc R . .
H24C H 0.1561 0.3894 0.4799 0.098 Uiso 1 1 calc R . .
C25 C 0.1798(9) 0.1992(4) 0.4740(16) 0.056(5) Uani 1 1 d . . .
H25A H 0.1442 0.1849 0.4574 0.067 Uiso 1 1 calc R . .
C26 C 0.2410(10) 0.1860(5) 0.4994(15) 0.058(5) Uani 1 1 d . . .
H26A H 0.2538 0.1613 0.5021 0.069 Uiso 1 1 calc R . .
C27 C 0.2408(11) 0.2466(4) 0.5038(19) 0.054(6) Uani 1 1 d D . .
C28 C 0.2635(12) 0.2858(5) 0.5144(16) 0.078(7) Uani 1 1 d DU . .
H28A H 0.3069 0.2777 0.5331 0.094 Uiso 1 1 calc R . .
C29 C 0.2879(14) 0.3035(8) 0.4215(19) 0.121(10) Uani 1 1 d DU . .
H29A H 0.3026 0.2847 0.3767 0.181 Uiso 1 1 calc R . .
H29B H 0.3229 0.3199 0.4371 0.181 Uiso 1 1 calc R . .
H29C H 0.2538 0.3174 0.3910 0.181 Uiso 1 1 calc R . .
C30 C 0.2527(18) 0.3035(8) 0.6136(19) 0.161(18) Uani 1 1 d D . .
H30A H 0.2443 0.2847 0.6619 0.241 Uiso 1 1 calc R . .
H30B H 0.2166 0.3200 0.6098 0.241 Uiso 1 1 calc R . .
H30C H 0.2905 0.3172 0.6324 0.241 Uiso 1 1 calc R . .
C31 C 0.5036(8) 0.1856(5) 0.6578(16) 0.055(5) Uani 1 1 d . . .
H31A H 0.4903 0.1610 0.6572 0.066 Uiso 1 1 calc R . .
C32 C 0.5652(8) 0.1978(4) 0.6807(13) 0.048(4) Uani 1 1 d . . .
H32A H 0.6008 0.1829 0.6937 0.057 Uiso 1 1 calc R . .
C33 C 0.5013(9) 0.2447(4) 0.6536(19) 0.048(5) Uani 1 1 d D . .
C34 C 0.4722(12) 0.2822(5) 0.6409(14) 0.074(7) Uani 1 1 d D . .
H34A H 0.4273 0.2770 0.6232 0.089 Uiso 1 1 calc R . .
C35 C 0.4670(17) 0.3035(7) 0.7363(17) 0.151(16) Uani 1 1 d D . .
H35A H 0.4545 0.2869 0.7884 0.227 Uiso 1 1 calc R . .
H35B H 0.4353 0.3226 0.7295 0.227 Uiso 1 1 calc R . .
H35C H 0.5080 0.3143 0.7518 0.227 Uiso 1 1 calc R . .
C36 C 0.4987(16) 0.3013(7) 0.551(2) 0.121(12) Uani 1 1 d D . .
H36A H 0.5066 0.2834 0.5002 0.182 Uiso 1 1 calc R . .
H36B H 0.5384 0.3135 0.5679 0.182 Uiso 1 1 calc R . .
H36C H 0.4682 0.3193 0.5278 0.182 Uiso 1 1 calc R . .
C37 C 0.7788(9) 0.2966(5) 0.7688(14) 0.051(4) Uani 1 1 d . . .
H37A H 0.7964 0.2731 0.7615 0.061 Uiso 1 1 calc R . .
C38 C 0.8113(8) 0.3266(5) 0.7874(14) 0.051(4) Uani 1 1 d . . .
H38A H 0.8559 0.3280 0.7930 0.061 Uiso 1 1 calc R . .
C39 C 0.7116(6) 0.3417(4) 0.7817(12) 0.040(4) Uani 1 1 d D . .
C40 C 0.6503(6) 0.3631(4) 0.7785(11) 0.044(4) Uani 1 1 d D . .
H40A H 0.6167 0.3446 0.7911 0.053 Uiso 1 1 calc R . .
C41 C 0.6349(11) 0.3781(5) 0.6767(12) 0.073(6) Uani 1 1 d D . .
H41A H 0.6391 0.3586 0.6289 0.110 Uiso 1 1 calc R . .
H41B H 0.6642 0.3977 0.6609 0.110 Uiso 1 1 calc R . .
H41C H 0.5916 0.3874 0.6759 0.110 Uiso 1 1 calc R . .
C42 C 0.6427(9) 0.3910(5) 0.8614(16) 0.070(7) Uani 1 1 d D . .
H42A H 0.6522 0.3793 0.9234 0.105 Uiso 1 1 calc R . .
H42B H 0.5993 0.4001 0.8622 0.105 Uiso 1 1 calc R . .
H42C H 0.6719 0.4112 0.8511 0.105 Uiso 1 1 calc R . .
C43 C 0.8051(8) 0.4920(4) 0.9018(13) 0.038(4) Uani 1 1 d . . .
H43A H 0.7609 0.4949 0.8946 0.045 Uiso 1 1 calc R . .
C44 C 0.8501(9) 0.5197(5) 0.9299(14) 0.044(4) Uani 1 1 d . . .
H44A H 0.8404 0.5442 0.9444 0.053 Uiso 1 1 calc R . .
C45 C 0.9014(7) 0.4674(5) 0.9032(13) 0.041(4) Uani 1 1 d D . .
C46 C 0.9567(8) 0.4411(4) 0.9071(11) 0.047(5) Uani 1 1 d D . .
H46A H 0.9965 0.4557 0.9092 0.056 Uiso 1 1 calc R . .
C47 C 0.9571(10) 0.4184(6) 0.8127(15) 0.065(6) Uani 1 1 d D . .
H47A H 0.9572 0.4348 0.7567 0.097 Uiso 1 1 calc R . .
H47B H 0.9193 0.4031 0.8105 0.097 Uiso 1 1 calc R . .
H47C H 0.9948 0.4031 0.8111 0.097 Uiso 1 1 calc R . .
C48 C 0.9515(11) 0.4194(6) 1.0036(15) 0.074(7) Uani 1 1 d D . .
H48A H 0.9499 0.4364 1.0582 0.111 Uiso 1 1 calc R . .
H48B H 0.9883 0.4035 1.0105 0.111 Uiso 1 1 calc R . .
H48C H 0.9130 0.4047 1.0028 0.111 Uiso 1 1 calc R . .
C49 C 1.0924(8) 0.5896(5) 1.0554(13) 0.037(4) Uani 1 1 d . . .
H49A H 1.0656 0.6096 1.0413 0.045 Uiso 1 1 calc R . .
C50 C 1.1514(8) 0.5914(5) 1.0944(14) 0.041(4) Uani 1 1 d . . .
H50A H 1.1723 0.6130 1.1140 0.050 Uiso 1 1 calc R . .
C51 C 1.1262(11) 0.5331(3) 1.0731(17) 0.043(3) Uani 1 1 d D . .
C52 C 1.1442(7) 0.4931(3) 1.0618(9) 0.043(4) Uani 1 1 d D . .
H52A H 1.1909 0.4912 1.0713 0.052 Uiso 1 1 calc R . .
C53 C 1.1287(8) 0.4758(4) 0.9623(11) 0.046(4) Uani 1 1 d D . .
H53A H 1.1485 0.4901 0.9107 0.069 Uiso 1 1 calc R . .
H53B H 1.0828 0.4755 0.9529 0.069 Uiso 1 1 calc R . .
H53C H 1.1448 0.4509 0.9605 0.069 Uiso 1 1 calc R . .
C54 C 1.1124(10) 0.4713(5) 1.1439(12) 0.070(6) Uani 1 1 d D . .
H54A H 1.1210 0.4830 1.2062 0.106 Uiso 1 1 calc R . .
H54B H 1.1293 0.4465 1.1447 0.106 Uiso 1 1 calc R . .
H54C H 1.0668 0.4704 1.1329 0.106 Uiso 1 1 calc R . .
C55 C 1.4062(8) 0.5187(6) 1.2228(19) 0.058(6) Uani 1 1 d . . .
H55A H 1.4186 0.5429 1.2083 0.069 Uiso 1 1 calc R . .
C56 C 1.4442(9) 0.4931(7) 1.2506(16) 0.069(7) Uani 1 1 d . . .
H56A H 1.4884 0.4957 1.2593 0.083 Uiso 1 1 calc R . .
C57 C 1.3480(7) 0.4709(4) 1.2411(14) 0.037(4) Uani 1 1 d D . .
C58 C 1.2937(8) 0.4439(4) 1.2487(12) 0.056(6) Uani 1 1 d D . .
H58A H 1.2542 0.4587 1.2473 0.068 Uiso 1 1 calc R . .
C59 C 1.2885(11) 0.4172(6) 1.1627(17) 0.081(8) Uani 1 1 d D . .
H59A H 1.2895 0.4308 1.1018 0.121 Uiso 1 1 calc R . .
H59B H 1.2487 0.4038 1.1674 0.121 Uiso 1 1 calc R . .
H59C H 1.3239 0.4001 1.1646 0.121 Uiso 1 1 calc R . .
C60 C 1.2903(10) 0.4212(6) 1.3424(14) 0.067(7) Uani 1 1 d D . .
H60A H 1.2933 0.4374 1.3986 0.100 Uiso 1 1 calc R . .
H60B H 1.3252 0.4038 1.3436 0.100 Uiso 1 1 calc R . .
H60C H 1.2501 0.4081 1.3444 0.100 Uiso 1 1 calc R . .
C61 C 1.4315(8) 0.3247(5) 1.2869(16) 0.058(5) Uani 1 1 d . . .
H61A H 1.3869 0.3268 1.2908 0.070 Uiso 1 1 calc R . .
C62 C 1.4655(8) 0.2929(4) 1.2770(15) 0.047(4) Uani 1 1 d . . .
H62A H 1.4476 0.2693 1.2748 0.057 Uiso 1 1 calc R . .
C63 C 1.5319(6) 0.3379(4) 1.2829(13) 0.038(4) Uani 1 1 d D . .
C64 C 1.5946(7) 0.3585(4) 1.2788(11) 0.047(4) Uani 1 1 d D . .
H64A H 1.6288 0.3403 1.2910 0.056 Uiso 1 1 calc R . .
C65 C 1.6006(10) 0.3879(5) 1.3583(18) 0.088(9) Uani 1 1 d D . .
H65A H 1.5937 0.3769 1.4220 0.133 Uiso 1 1 calc R . .
H65B H 1.5690 0.4069 1.3473 0.133 Uiso 1 1 calc R . .
H65C H 1.6429 0.3986 1.3560 0.133 Uiso 1 1 calc R . .
C66 C 1.6074(10) 0.3750(5) 1.1782(14) 0.084(8) Uani 1 1 d D . .
H66A H 1.6034 0.3561 1.1287 0.126 Uiso 1 1 calc R . .
H66B H 1.6502 0.3851 1.1765 0.126 Uiso 1 1 calc R . .
H66C H 1.5767 0.3943 1.1653 0.126 Uiso 1 1 calc R . .
C67 C 1.6888(8) 0.1983(4) 1.1772(15) 0.055(5) Uani 1 1 d . . .
H67A H 1.6559 0.1817 1.1919 0.066 Uiso 1 1 calc R . .
C68 C 1.7503(9) 0.1888(5) 1.1472(17) 0.060(5) Uani 1 1 d . . .
H68A H 1.7662 0.1649 1.1377 0.072 Uiso 1 1 calc R . .
C69 C 1.7459(11) 0.2480(4) 1.160(2) 0.060(7) Uani 1 1 d D . .
C70 C 1.7668(13) 0.2873(5) 1.1447(16) 0.095(9) Uani 1 1 d DU . .
H70A H 1.8097 0.2798 1.1223 0.114 Uiso 1 1 calc R . .
C71 C 1.7925(16) 0.3037(7) 1.2383(18) 0.141(15) Uani 1 1 d D . .
H71A H 1.7855 0.2868 1.2919 0.212 Uiso 1 1 calc R . .
H71B H 1.7708 0.3266 1.2518 0.212 Uiso 1 1 calc R . .
H71C H 1.8379 0.3083 1.2312 0.212 Uiso 1 1 calc R . .
C72 C 1.7515(14) 0.3057(7) 1.0480(18) 0.111(10) Uani 1 1 d D . .
H72A H 1.7231 0.2902 1.0103 0.166 Uiso 1 1 calc R . .
H72B H 1.7906 0.3096 1.0116 0.166 Uiso 1 1 calc R . .
H72C H 1.7310 0.3291 1.0602 0.166 Uiso 1 1 calc R . .
C73 C 2.0073(10) 0.1917(5) 1.0076(16) 0.060(5) Uani 1 1 d . . .
H73A H 1.9914 0.1679 1.0176 0.071 Uiso 1 1 calc R . .
C74 C 2.0653(9) 0.1996(5) 0.9769(16) 0.057(5) Uani 1 1 d . . .
H74A H 2.0968 0.1823 0.9609 0.069 Uiso 1 1 calc R . .
C75 C 2.0155(9) 0.2495(3) 1.0029(16) 0.037(4) Uani 1 1 d D . .
C76 C 2.0025(8) 0.2906(4) 1.0055(13) 0.056(5) Uani 1 1 d D . .
H76A H 2.0431 0.3023 0.9858 0.067 Uiso 1 1 calc R . .
C77 C 1.9546(12) 0.3019(6) 0.9276(18) 0.095(9) Uani 1 1 d D . .
H77A H 1.9664 0.2910 0.8655 0.143 Uiso 1 1 calc R . .
H77B H 1.9545 0.3284 0.9214 0.143 Uiso 1 1 calc R . .
H77C H 1.9124 0.2935 0.9463 0.143 Uiso 1 1 calc R . .
C78 C 1.9903(14) 0.3039(7) 1.1094(15) 0.114(11) Uani 1 1 d D . .
H78A H 2.0246 0.2956 1.1516 0.171 Uiso 1 1 calc R . .
H78B H 1.9501 0.2940 1.1326 0.171 Uiso 1 1 calc R . .
H78C H 1.9884 0.3304 1.1101 0.171 Uiso 1 1 calc R . .
C79 C 2.2928(10) 0.2953(5) 0.8850(17) 0.063(5) Uani 1 1 d . . .
H79A H 2.3121 0.2722 0.8906 0.075 Uiso 1 1 calc R . .
C80 C 2.3244(10) 0.3276(6) 0.8772(18) 0.067(6) Uani 1 1 d . . .
H80A H 2.3688 0.3310 0.8803 0.081 Uiso 1 1 calc R . .
C81 C 2.2205(6) 0.3389(4) 0.8763(15) 0.048(4) Uani 1 1 d D . .
C82 C 2.1574(7) 0.3586(4) 0.8756(11) 0.048(4) Uani 1 1 d D . .
H82A H 2.1248 0.3395 0.8635 0.057 Uiso 1 1 calc R . .
C83 C 2.1432(9) 0.3737(5) 0.9772(13) 0.065(6) Uani 1 1 d D . .
H83A H 2.1464 0.3541 1.0249 0.097 Uiso 1 1 calc R . .
H83B H 2.1005 0.3839 0.9783 0.097 Uiso 1 1 calc R . .
H83C H 2.1738 0.3928 0.9930 0.097 Uiso 1 1 calc R . .
C84 C 2.1521(10) 0.3856(5) 0.7899(15) 0.070(6) Uani 1 1 d D . .
H84A H 2.1619 0.3730 0.7292 0.105 Uiso 1 1 calc R . .
H84B H 2.1820 0.4056 0.7993 0.105 Uiso 1 1 calc R . .
H84C H 2.1091 0.3953 0.7869 0.105 Uiso 1 1 calc R . .

loop_
_atom_site_aniso_label
_atom_site_aniso_U_11
_atom_site_aniso_U_22
_atom_site_aniso_U_33
_atom_site_aniso_U_23
_atom_site_aniso_U_13
_atom_site_aniso_U_12
Ag1 0.0429(8) 0.0514(9) 0.0753(12) 0.0016(8) 0.0041(8) -0.0176(6)
Ag2 0.0502(8) 0.0676(10) 0.0517(10) -0.0094(8) -0.0090(8) -0.0157(7)
Ag3 0.0527(9) 0.0728(11) 0.0564(10) 0.0156(9) -0.0108(8) 0.0258(8)
Ag4 0.0410(8) 0.0461(8) 0.0608(9) -0.0018(6) -0.0074(6) 0.0175(6)
Ag5 0.0717(9) 0.0402(7) 0.0537(8) 0.0075(6) 0.0034(7) 0.0132(6)
Ag6 0.0546(8) 0.1017(11) 0.0599(8) -0.0021(11) -0.0069(7) -0.0067(9)
Ag7 0.0631(8) 0.0367(7) 0.0539(8) -0.0075(6) -0.0016(7) -0.0121(6)
Ag8 0.0381(8) 0.0459(9) 0.0664(10) -0.0037(7) -0.0042(6) -0.0143(6)
Ag9 0.0435(8) 0.0601(9) 0.0513(9) -0.0126(8) -0.0065(7) -0.0169(7)
Ag10 0.0456(8) 0.0628(9) 0.0453(9) 0.0063(8) -0.0116(7) 0.0227(7)
Ag11 0.0412(8) 0.0410(8) 0.0772(11) 0.0014(7) 0.0017(7) 0.0192(6)
Ag12 0.0664(9) 0.0394(7) 0.0546(8) -0.0043(6) -0.0019(7) 0.0149(6)
Ag13 0.0562(8) 0.0787(9) 0.0673(8) 0.0026(10) 0.0048(7) -0.0019(8)
Ag14 0.0615(8) 0.0409(7) 0.0526(8) 0.0033(6) 0.0005(7) -0.0108(6)
N1 0.031(7) 0.049(9) 0.048(9) -0.006(7) -0.003(7) -0.011(7)
N2 0.044(9) 0.033(7) 0.052(9) -0.004(7) 0.003(7) -0.012(6)
N3 0.042(8) 0.047(9) 0.034(8) 0.005(7) -0.008(7) -0.002(7)
N4 0.082(13) 0.039(9) 0.055(11) 0.011(8) -0.017(10) 0.005(9)
N5 0.053(9) 0.080(12) 0.027(8) -0.012(8) -0.001(7) -0.020(8)
N6 0.023(7) 0.077(12) 0.051(10) -0.026(8) -0.011(7) 0.008(8)
N7 0.045(9) 0.046(9) 0.062(10) -0.003(7) 0.008(7) 0.014(7)
N8 0.064(10) 0.028(7) 0.059(9) 0.004(6) 0.024(8) -0.004(6)
N9 0.071(11) 0.058(9) 0.044(9) 0.005(8) 0.006(8) 0.000(8)
N10 0.067(11) 0.076(13) 0.056(11) 0.026(9) -0.032(9) -0.014(9)
N11 0.057(9) 0.047(9) 0.050(9) 0.000(7) -0.007(8) 0.003(7)
N12 0.077(11) 0.030(7) 0.061(10) 0.002(7) 0.015(9) 0.000(7)
N13 0.071(10) 0.030(7) 0.040(8) 0.004(6) 0.001(7) 0.008(6)
N14 0.030(7) 0.033(7) 0.062(9) -0.005(7) 0.002(7) -0.007(6)
N15 0.033(7) 0.030(7) 0.059(10) -0.015(7) -0.005(7) -0.006(6)
N16 0.041(8) 0.054(9) 0.046(9) -0.007(8) -0.012(7) -0.027(7)
N17 0.025(7) 0.053(9) 0.023(6) 0.001(6) -0.005(5) -0.010(6)
N18 0.055(10) 0.041(9) 0.045(9) 0.003(7) -0.014(7) 0.004(7)
N19 0.037(8) 0.059(10) 0.044(9) -0.010(8) -0.005(7) -0.009(7)
N20 0.035(8) 0.066(11) 0.045(9) -0.019(8) -0.007(7) 0.009(8)
N21 0.037(8) 0.065(10) 0.073(11) 0.005(9) 0.006(8) 0.010(7)
N22 0.074(10) 0.032(7) 0.043(8) 0.008(6) -0.012(7) -0.007(7)
N23 0.086(12) 0.044(8) 0.061(11) -0.011(8) -0.019(9) 0.009(9)
N24 0.056(9) 0.033(7) 0.051(9) -0.001(6) 0.007(7) 0.003(7)
N25 0.095(13) 0.049(9) 0.058(11) 0.005(8) -0.001(10) -0.002(9)
N26 0.079(12) 0.048(9) 0.042(8) -0.008(7) -0.009(8) 0.013(8)
N27 0.059(9) 0.039(8) 0.050(9) -0.006(7) -0.005(8) 0.005(7)
N28 0.039(8) 0.041(8) 0.082(12) -0.008(8) 0.021(8) -0.009(7)
C1 0.036(9) 0.048(11) 0.072(14) 0.017(10) 0.013(9) 0.003(8)
C2 0.059(12) 0.036(9) 0.045(10) 0.019(8) -0.008(9) -0.008(8)
C3 0.038(10) 0.060(12) 0.052(12) 0.011(10) 0.006(9) -0.003(9)
C4 0.038(9) 0.035(9) 0.041(9) 0.017(7) -0.002(7) -0.013(7)
C5 0.058(14) 0.071(15) 0.083(18) 0.017(13) 0.018(12) 0.027(11)
C6 0.096(17) 0.049(11) 0.064(14) 0.018(10) 0.019(13) -0.009(11)
C7 0.040(10) 0.046(13) 0.061(13) 0.009(10) -0.018(10) 0.002(8)
C8 0.074(14) 0.039(12) 0.072(16) 0.006(10) -0.002(13) -0.018(10)
C9 0.067(10) 0.038(7) 0.033(8) -0.014(9) 0.000(7) 0.001(11)
C10 0.28(4) 0.033(9) 0.072(14) -0.024(13) -0.052(19) 0.02(2)
C11 0.101(19) 0.034(10) 0.20(4) -0.018(16) 0.08(2) -0.009(11)
C12 0.084(17) 0.060(14) 0.14(3) 0.056(15) 0.040(17) -0.002(11)
C13 0.049(11) 0.079(14) 0.040(10) 0.007(10) 0.011(9) 0.002(10)
C14 0.035(10) 0.070(14) 0.074(15) -0.017(12) -0.011(10) 0.028(10)
C15 0.039(9) 0.031(8) 0.033(8) 0.002(7) -0.012(7) 0.025(7)
C16 0.033(9) 0.065(13) 0.060(12) 0.020(10) -0.022(9) 0.005(8)
C17 0.062(15) 0.091(18) 0.054(14) 0.021(12) -0.002(11) 0.015(13)
C18 0.076(17) 0.15(3) 0.09(2) -0.06(2) -0.035(16) -0.037(17)
C19 0.053(11) 0.049(11) 0.084(15) -0.012(11) 0.004(11) -0.013(9)
C20 0.086(14) 0.034(9) 0.048(10) -0.006(8) 0.006(10) -0.015(9)
C21 0.036(9) 0.045(9) 0.043(9) 0.006(7) 0.003(7) 0.018(7)
C22 0.040(10) 0.045(10) 0.066(12) 0.029(10) 0.011(9) 0.000(8)
C23 0.076(14) 0.041(11) 0.103(18) 0.037(12) 0.020(13) 0.015(10)
C24 0.059(12) 0.052(11) 0.084(15) -0.015(11) -0.007(11) -0.015(9)
C25 0.062(11) 0.029(8) 0.077(13) -0.005(9) 0.009(10) -0.003(8)
C26 0.078(14) 0.035(9) 0.060(13) 0.001(9) 0.004(11) -0.002(9)
C27 0.062(14) 0.060(13) 0.041(12) -0.001(8) 0.014(11) -0.017(9)
C28 0.089(10) 0.072(10) 0.075(10) 0.007(8) 0.009(8) -0.026(8)
C29 0.131(13) 0.111(13) 0.121(14) 0.002(9) 0.010(9) -0.021(9)
C30 0.27(4) 0.09(2) 0.12(3) -0.027(19) 0.11(3) -0.09(2)
C31 0.046(10) 0.036(9) 0.083(15) 0.000(9) -0.006(10) -0.010(7)
C32 0.062(10) 0.035(8) 0.047(9) -0.001(7) -0.021(8) -0.008(8)
C33 0.035(10) 0.055(11) 0.054(13) 0.005(9) -0.007(9) -0.012(8)
C34 0.097(17) 0.044(11) 0.081(17) -0.013(11) 0.020(14) 0.028(11)
C35 0.27(4) 0.074(17) 0.11(2) -0.008(16) 0.10(3) 0.06(2)
C36 0.19(3) 0.062(15) 0.11(3) 0.001(16) 0.03(2) 0.045(18)
C37 0.053(10) 0.048(10) 0.051(10) 0.007(8) 0.002(9) 0.023(8)
C38 0.039(9) 0.060(11) 0.052(11) 0.005(9) -0.010(8) 0.000(8)
C39 0.046(9) 0.033(8) 0.041(9) -0.011(7) -0.003(7) -0.012(7)
C40 0.035(9) 0.040(9) 0.058(11) -0.010(9) 0.005(8) -0.006(7)
C41 0.096(16) 0.045(11) 0.078(15) -0.027(11) -0.034(13) 0.015(10)
C42 0.055(12) 0.068(14) 0.088(17) -0.034(13) 0.007(12) 0.003(10)
C43 0.032(8) 0.041(9) 0.041(10) 0.007(7) 0.000(7) 0.015(7)
C44 0.057(11) 0.035(9) 0.040(9) 0.005(8) 0.010(9) -0.009(8)
C45 0.039(10) 0.055(11) 0.028(8) -0.016(7) -0.011(7) -0.015(8)
C46 0.049(11) 0.041(10) 0.050(11) -0.003(8) 0.008(9) -0.006(8)
C47 0.053(13) 0.069(15) 0.073(15) -0.015(12) 0.010(11) 0.005(11)
C48 0.079(16) 0.069(14) 0.075(16) 0.023(12) -0.004(13) -0.019(12)
C49 0.034(9) 0.038(10) 0.040(10) -0.006(8) -0.016(8) -0.009(7)
C50 0.042(10) 0.042(11) 0.040(10) -0.004(8) -0.009(8) -0.012(8)
C51 0.064(9) 0.036(7) 0.028(7) -0.003(9) -0.018(7) 0.006(11)
C52 0.051(10) 0.042(8) 0.037(9) -0.002(7) 0.009(7) 0.004(7)
C53 0.061(11) 0.031(8) 0.047(10) -0.012(7) -0.007(8) -0.001(7)
C54 0.107(17) 0.070(14) 0.034(9) 0.008(9) 0.022(10) -0.006(12)
C55 0.030(9) 0.061(12) 0.083(15) 0.024(12) -0.016(10) -0.002(8)
C56 0.038(11) 0.12(2) 0.054(13) -0.023(13) -0.013(10) 0.040(12)
C57 0.034(9) 0.035(9) 0.042(10) -0.011(7) -0.014(8) 0.022(7)
C58 0.048(11) 0.057(12) 0.064(14) -0.010(10) -0.030(10) 0.009(9)
C59 0.062(13) 0.104(18) 0.076(16) -0.060(15) -0.002(12) -0.031(12)
C60 0.048(12) 0.096(18) 0.057(13) 0.013(12) 0.005(10) 0.036(12)
C61 0.035(9) 0.075(13) 0.065(12) 0.021(11) 0.007(9) -0.009(9)
C62 0.040(9) 0.034(8) 0.067(12) 0.013(8) -0.014(9) -0.004(7)
C63 0.031(8) 0.036(8) 0.047(9) -0.004(7) -0.003(7) -0.001(6)
C64 0.051(10) 0.036(9) 0.055(11) -0.007(8) -0.013(9) -0.001(7)
C65 0.078(15) 0.032(11) 0.15(3) -0.045(14) -0.051(16) 0.020(10)
C66 0.106(18) 0.045(11) 0.101(19) 0.007(12) 0.034(15) -0.034(11)
C67 0.063(11) 0.031(9) 0.072(13) -0.006(9) 0.010(10) 0.001(8)
C68 0.068(12) 0.036(10) 0.076(14) -0.010(9) 0.016(11) 0.015(8)
C69 0.061(14) 0.046(13) 0.072(17) 0.014(9) -0.027(13) -0.020(9)
C70 0.108(12) 0.082(11) 0.094(12) -0.002(9) -0.012(9) -0.028(9)
C71 0.23(4) 0.086(18) 0.11(2) 0.030(17) -0.10(3) -0.06(2)
C72 0.16(3) 0.071(17) 0.10(2) 0.028(16) 0.00(2) -0.044(18)
C73 0.068(13) 0.045(11) 0.066(13) 0.000(10) -0.012(11) 0.000(9)
C74 0.063(12) 0.040(9) 0.069(12) -0.004(9) 0.014(10) -0.010(8)
C75 0.039(10) 0.040(11) 0.033(9) 0.001(6) 0.002(8) -0.009(6)
C76 0.045(10) 0.038(9) 0.085(15) 0.014(10) -0.013(10) 0.003(7)
C77 0.14(2) 0.055(12) 0.091(18) 0.010(13) -0.052(17) 0.030(14)
C78 0.14(2) 0.080(18) 0.12(3) -0.022(18) -0.06(2) 0.036(17)
C79 0.074(14) 0.051(11) 0.063(13) -0.016(10) 0.010(11) 0.013(10)
C80 0.059(12) 0.066(13) 0.076(14) -0.022(11) 0.014(12) -0.008(10)
C81 0.049(10) 0.035(9) 0.059(11) -0.002(8) -0.007(9) -0.012(8)
C82 0.046(10) 0.029(8) 0.068(12) 0.012(8) -0.009(9) -0.001(7)
C83 0.059(12) 0.047(10) 0.088(16) -0.020(11) 0.009(11) 0.009(9)
C84 0.070(13) 0.059(13) 0.081(16) 0.029(12) -0.011(12) 0.005(11)

loop_
_atom_type_symbol
_atom_type_description
_atom_type_scat_dispersion_real
_atom_type_scat_dispersion_imag
_atom_type_scat_source
C C 0.0033 0.0016 'International Tables Vol C Tables 4.2.6.8 and 6.1.1.4'
H H 0.0000 0.0000 'International Tables Vol C Tables 4.2.6.8 and 6.1.1.4'
N N 0.0061 0.0033 'International Tables Vol C Tables 4.2.6.8 and 6.1.1.4'
Ag Ag -0.8971 1.1015 'International Tables Vol C Tables 4.2.6.8 and 6.1.1.4'

loop_
_geom_angle_atom_site_label_1
_geom_angle_atom_site_label_2
_geom_angle_atom_site_label_3
_geom_angle
_geom_angle_site_symmetry_1
_geom_angle_site_symmetry_3
_geom_angle_publ_flag
N1 Ag1 N28 170.0(7) . 1_254 ?
N3 Ag2 N2 175.8(6) . . ?
N5 Ag3 N4 173.8(7) . . ?
N6 Ag4 N7 173.1(6) . . ?
N6 Ag4 Ag9 80.4(4) . 2_664 ?
N7 Ag4 Ag9 106.2(5) . 2_664 ?
N8 Ag5 N9 177.8(6) . . ?
N8 Ag5 Ag12 90.5(4) . 3_354 ?
N9 Ag5 Ag12 89.7(5) . 3_354 ?
N11 Ag6 N10 176.8(6) . . ?
N12 Ag7 N13 178.6(6) . . ?
N12 Ag7 Ag14 92.8(5) . 3_355 ?
N13 Ag7 Ag14 88.1(4) . 3_355 ?
N15 Ag8 N14 172.5(6) . . ?
N15 Ag8 Ag10 81.4(5) . 2_764 ?
N14 Ag8 Ag10 105.6(4) . 2_764 ?
N17 Ag9 N16 178.5(6) . . ?
N17 Ag9 Ag4 72.5(4) . 2_665 ?
N16 Ag9 Ag4 107.3(5) . 2_665 ?
N19 Ag10 N18 170.6(6) . . ?
N19 Ag10 Ag8 112.7(5) . 2_765 ?
N18 Ag10 Ag8 75.7(5) . 2_765 ?
N21 Ag11 N20 170.3(7) . . ?
N23 Ag12 N22 174.1(6) . . ?
N23 Ag12 Ag5 92.9(5) . 3_656 ?
N22 Ag12 Ag5 91.5(4) . 3_656 ?
N24 Ag13 N25 176.8(5) . . ?
N27 Ag14 N26 175.0(6) . . ?
N27 Ag14 Ag7 93.9(4) . 3_655 ?
N26 Ag14 Ag7 88.3(4) . 3_655 ?
C3 N1 C1 107.2(15) . . ?
C3 N1 Ag1 127.2(12) . . ?
C1 N1 Ag1 125.6(12) . . ?
C2 N2 C3 107.7(15) . . ?
C2 N2 Ag2 127.5(13) . . ?
C3 N2 Ag2 124.3(12) . . ?
C9 N3 C7 105.3(15) . . ?
C9 N3 Ag2 123.2(13) . . ?
C7 N3 Ag2 131.1(13) . . ?
C9 N4 C8 103.3(16) . . ?
C9 N4 Ag3 124.5(13) . . ?
C8 N4 Ag3 132.1(15) . . ?
C15 N5 C13 102.2(16) . . ?
C15 N5 Ag3 130.9(12) . . ?
C13 N5 Ag3 126.9(14) . . ?
C14 N6 C15 103.1(15) . . ?
C14 N6 Ag4 128.8(12) . . ?
C15 N6 Ag4 128.0(12) . . ?
C21 N7 C19 106.8(14) . . ?
C21 N7 Ag4 133.0(12) . . ?
C19 N7 Ag4 120.2(12) . . ?
C21 N8 C20 105.2(14) . . ?
C21 N8 Ag5 126.6(11) . . ?
C20 N8 Ag5 127.7(11) . . ?
C27 N9 C25 108.0(17) . . ?
C27 N9 Ag5 128.2(14) . . ?
C25 N9 Ag5 123.5(14) . . ?
C26 N10 C27 108.9(17) . . ?
C26 N10 Ag6 126.3(15) . . ?
C27 N10 Ag6 124.6(15) . . ?
C33 N11 C31 102.6(14) . . ?
C33 N11 Ag6 131.6(13) . . ?
C31 N11 Ag6 125.6(11) . . ?
C32 N12 C33 103.9(14) . . ?
C32 N12 Ag7 125.3(13) . . ?
C33 N12 Ag7 130.7(11) . . ?
C39 N13 C37 104.0(14) . . ?
C39 N13 Ag7 128.5(11) . . ?
C37 N13 Ag7 127.5(11) . . ?
C39 N14 C38 104.2(12) . . ?
C39 N14 Ag8 132.7(10) . . ?
C38 N14 Ag8 122.9(11) . . ?
C45 N15 C43 107.5(14) . . ?
C45 N15 Ag8 128.4(11) . . ?
C43 N15 Ag8 123.9(11) . . ?
C44 N16 C45 108.4(13) . . ?
C44 N16 Ag9 126.9(13) . . ?
C45 N16 Ag9 124.2(12) . . ?
C51 N17 C49 107.2(13) . . ?
C51 N17 Ag9 124.4(12) . . ?
C49 N17 Ag9 128.1(11) . . ?
C51 N18 C50 103.3(14) . . ?
C51 N18 Ag10 122.6(12) . . ?
C50 N18 Ag10 132.7(12) . . ?
C57 N19 C55 102.8(15) . . ?
C57 N19 Ag10 129.8(11) . . ?
C55 N19 Ag10 127.1(13) . . ?
C56 N20 C57 103.4(16) . . ?
C56 N20 Ag11 127.1(12) . . ?
C57 N20 Ag11 128.2(13) . . ?
C63 N21 C61 104.2(14) . . ?
C63 N21 Ag11 134.1(12) . . ?
C61 N21 Ag11 121.3(11) . . ?
C62 N22 C63 104.1(14) . . ?
C62 N22 Ag12 129.7(11) . . ?
C63 N22 Ag12 125.6(11) . . ?
C69 N23 C67 102.3(15) . . ?
C69 N23 Ag12 132.0(14) . . ?
C67 N23 Ag12 125.1(14) . . ?
C69 N24 C68 106.0(15) . . ?
C69 N24 Ag13 130.9(13) . . ?
C68 N24 Ag13 123.1(11) . . ?
C75 N25 C73 104.7(17) . . ?
C75 N25 Ag13 131.6(13) . . ?
C73 N25 Ag13 123.5(14) . . ?
C75 N26 C74 103.7(16) . . ?
C75 N26 Ag14 127.2(11) . . ?
C74 N26 Ag14 129.1(13) . . ?
C81 N27 C79 104.4(14) . . ?
C81 N27 Ag14 123.8(11) . . ?
C79 N27 Ag14 129.2(12) . . ?
C81 N28 C80 106.0(14) . . ?
C81 N28 Ag1 130.5(11) . 1_856 ?
C80 N28 Ag1 119.8(12) . 1_856 ?
C2 C1 N1 106.4(15) . . ?
C2 C1 H1A 126.8 . . ?
N1 C1 H1A 126.8 . . ?
N2 C2 C1 109.6(16) . . ?
N2 C2 H2A 125.2 . . ?
C1 C2 H2A 125.2 . . ?
N1 C3 N2 109.0(14) . . ?
N1 C3 C4 126.9(17) . . ?
N2 C3 C4 123.7(16) . . ?
C3 C4 C6 108.5(15) . . ?
C3 C4 C5 107.4(15) . . ?
C6 C4 C5 114.8(15) . . ?
C3 C4 H4A 108.7 . . ?
C6 C4 H4A 108.7 . . ?
C5 C4 H4A 108.7 . . ?
C4 C5 H5A 109.5 . . ?
C4 C5 H5B 109.5 . . ?
H5A C5 H5B 109.5 . . ?
C4 C5 H5C 109.5 . . ?
H5A C5 H5C 109.5 . . ?
H5B C5 H5C 109.5 . . ?
C4 C6 H6A 109.5 . . ?
C4 C6 H6B 109.5 . . ?
H6A C6 H6B 109.5 . . ?
C4 C6 H6C 109.5 . . ?
H6A C6 H6C 109.5 . . ?
H6B C6 H6C 109.5 . . ?
C8 C7 N3 110.5(19) . . ?
C8 C7 H7A 124.8 . . ?
N3 C7 H7A 124.8 . . ?
C7 C8 N4 107(2) . . ?
C7 C8 H8A 126.3 . . ?
N4 C8 H8A 126.3 . . ?
N3 C9 N4 112.8(11) . . ?
N3 C9 C10 127(2) . . ?
N4 C9 C10 118(2) . . ?
C9 C10 C12 106.8(17) . . ?
C9 C10 C11 122.7(17) . . ?
C12 C10 C11 130.2(15) . . ?
C9 C10 H10A 91.8 . . ?
C12 C10 H10A 91.8 . . ?
C11 C10 H10A 91.8 . . ?
C10 C11 H11A 109.5 . . ?
C10 C11 H11B 109.5 . . ?
H11A C11 H11B 109.5 . . ?
C10 C11 H11C 109.5 . . ?
H11A C11 H11C 109.5 . . ?
H11B C11 H11C 109.5 . . ?
C10 C12 H12A 109.5 . . ?
C10 C12 H12B 109.5 . . ?
H12A C12 H12B 109.5 . . ?
C10 C12 H12C 109.5 . . ?
H12A C12 H12C 109.5 . . ?
H12B C12 H12C 109.5 . . ?
C14 C13 N5 108.9(19) . . ?
C14 C13 H13A 125.5 . . ?
N5 C13 H13A 125.5 . . ?
C13 C14 N6 110.8(18) . . ?
C13 C14 H14A 124.6 . . ?
N6 C14 H14A 124.6 . . ?
N5 C15 N6 114.8(15) . . ?
N5 C15 C16 122.6(14) . . ?
N6 C15 C16 122.6(14) . . ?
C15 C16 C18 115.9(16) . . ?
C15 C16 C17 119.8(16) . . ?
C18 C16 C17 105.3(18) . . ?
C15 C16 H16A 104.8 . . ?
C18 C16 H16A 104.8 . . ?
C17 C16 H16A 104.8 . . ?
C16 C17 H17A 109.5 . . ?
C16 C17 H17B 109.5 . . ?
H17A C17 H17B 109.5 . . ?
C16 C17 H17C 109.5 . . ?
H17A C17 H17C 109.5 . . ?
H17B C17 H17C 109.5 . . ?
C16 C18 H18A 109.5 . . ?
C16 C18 H18B 109.5 . . ?
H18A C18 H18B 109.5 . . ?
C16 C18 H18C 109.5 . . ?
H18A C18 H18C 109.5 . . ?
H18B C18 H18C 109.5 . . ?
C20 C19 N7 105.5(16) . . ?
C20 C19 H19A 127.2 . . ?
N7 C19 H19A 127.2 . . ?
N8 C20 C19 110.9(15) . . ?
N8 C20 H20A 124.6 . . ?
C19 C20 H20A 124.6 . . ?
N7 C21 N8 111.6(13) . . ?
N7 C21 C22 126.2(14) . . ?
N8 C21 C22 122.2(13) . . ?
C21 C22 C24 111.5(13) . . ?
C21 C22 C23 113.8(14) . . ?
C24 C22 C23 109.4(16) . . ?
C21 C22 H22A 107.3 . . ?
C24 C22 H22A 107.3 . . ?
C23 C22 H22A 107.3 . . ?
C22 C23 H23A 109.5 . . ?
C22 C23 H23B 109.5 . . ?
H23A C23 H23B 109.5 . . ?
C22 C23 H23C 109.5 . . ?
H23A C23 H23C 109.5 . . ?
H23B C23 H23C 109.5 . . ?
C22 C24 H24A 109.5 . . ?
C22 C24 H24B 109.5 . . ?
H24A C24 H24B 109.5 . . ?
C22 C24 H24C 109.5 . . ?
H24A C24 H24C 109.5 . . ?
H24B C24 H24C 109.5 . . ?
N9 C25 C26 107.3(16) . . ?
N9 C25 H25A 126.3 . . ?
C26 C25 H25A 126.3 . . ?
N10 C26 C25 107.0(16) . . ?
N10 C26 H26A 126.5 . . ?
C25 C26 H26A 126.5 . . ?
N9 C27 N10 108.8(16) . . ?
N9 C27 C28 125(2) . . ?
N10 C27 C28 127(2) . . ?
C27 C28 C29 115.5(19) . . ?
C27 C28 C30 116.1(19) . . ?
C29 C28 C30 128.1(19) . . ?
C27 C28 H28A 91.9 . . ?
C29 C28 H28A 91.9 . . ?
C30 C28 H28A 91.9 . . ?
C28 C29 H29A 109.5 . . ?
C28 C29 H29B 109.5 . . ?
H29A C29 H29B 109.5 . . ?
C28 C29 H29C 109.5 . . ?
H29A C29 H29C 109.5 . . ?
H29B C29 H29C 109.5 . . ?
C28 C30 H30A 109.5 . . ?
C28 C30 H30B 109.5 . . ?
H30A C30 H30B 109.5 . . ?
C28 C30 H30C 109.5 . . ?
H30A C30 H30C 109.5 . . ?
H30B C30 H30C 109.5 . . ?
C32 C31 N11 109.5(14) . . ?
C32 C31 H31A 125.3 . . ?
N11 C31 H31A 125.3 . . ?
N12 C32 C31 107.5(15) . . ?
N12 C32 H32A 126.3 . . ?
C31 C32 H32A 126.3 . . ?
N11 C33 N12 116.3(15) . . ?
N11 C33 C34 115.9(18) . . ?
N12 C33 C34 127.8(18) . . ?
C33 C34 C36 111.1(17) . . ?
C33 C34 C35 113.1(18) . . ?
C36 C34 C35 119(2) . . ?
C33 C34 H34A 103.8 . . ?
C36 C34 H34A 103.8 . . ?
C35 C34 H34A 103.8 . . ?
C34 C35 H35A 109.5 . . ?
C34 C35 H35B 109.5 . . ?
H35A C35 H35B 109.5 . . ?
C34 C35 H35C 109.5 . . ?
H35A C35 H35C 109.5 . . ?
H35B C35 H35C 109.5 . . ?
C34 C36 H36A 109.5 . . ?
C34 C36 H36B 109.5 . . ?
H36A C36 H36B 109.5 . . ?
C34 C36 H36C 109.5 . . ?
H36A C36 H36C 109.5 . . ?
H36B C36 H36C 109.5 . . ?
C38 C37 N13 109.4(15) . . ?
C38 C37 H37A 125.3 . . ?
N13 C37 H37A 125.3 . . ?
C37 C38 N14 109.7(15) . . ?
C37 C38 H38A 125.2 . . ?
N14 C38 H38A 125.2 . . ?
N14 C39 N13 112.6(12) . . ?
N14 C39 C40 124.8(12) . . ?
N13 C39 C40 122.4(13) . . ?
C39 C40 C41 113.1(14) . . ?
C39 C40 C42 114.3(13) . . ?
C41 C40 C42 114.5(15) . . ?
C39 C40 H40A 104.5 . . ?
C41 C40 H40A 104.5 . . ?
C42 C40 H40A 104.5 . . ?
C40 C41 H41A 109.5 . . ?
C40 C41 H41B 109.5 . . ?
H41A C41 H41B 109.5 . . ?
C40 C41 H41C 109.5 . . ?
H41A C41 H41C 109.5 . . ?
H41B C41 H41C 109.5 . . ?
C40 C42 H42A 109.5 . . ?
C40 C42 H42B 109.5 . . ?
H42A C42 H42B 109.5 . . ?
C40 C42 H42C 109.5 . . ?
H42A C42 H42C 109.5 . . ?
H42B C42 H42C 109.5 . . ?
N15 C43 C44 106.5(14) . . ?
N15 C43 H43A 126.7 . . ?
C44 C43 H43A 126.7 . . ?
N16 C44 C43 108.4(15) . . ?
N16 C44 H44A 125.8 . . ?
C43 C44 H44A 125.8 . . ?
N15 C45 N16 109.1(14) . . ?
N15 C45 C46 127.7(16) . . ?
N16 C45 C46 122.6(14) . . ?
C45 C46 C47 108.5(15) . . ?
C45 C46 C48 107.6(16) . . ?
C47 C46 C48 116.4(16) . . ?
C45 C46 H46A 108.0 . . ?
C47 C46 H46A 108.0 . . ?
C48 C46 H46A 108.0 . . ?
C46 C47 H47A 109.5 . . ?
C46 C47 H47B 109.5 . . ?
H47A C47 H47B 109.5 . . ?
C46 C47 H47C 109.5 . . ?
H47A C47 H47C 109.5 . . ?
H47B C47 H47C 109.5 . . ?
C46 C48 H48A 109.5 . . ?
C46 C48 H48B 109.5 . . ?
H48A C48 H48B 109.5 . . ?
C46 C48 H48C 109.5 . . ?
H48A C48 H48C 109.5 . . ?
H48B C48 H48C 109.5 . . ?
C50 C49 N17 107.7(17) . . ?
C50 C49 H49A 126.1 . . ?
N17 C49 H49A 126.1 . . ?
C49 C50 N18 108.9(17) . . ?
C49 C50 H50A 125.5 . . ?
N18 C50 H50A 125.5 . . ?
N17 C51 N18 112.3(11) . . ?
N17 C51 C52 131.9(17) . . ?
N18 C51 C52 113.3(17) . . ?
C51 C52 C54 108.5(14) . . ?
C51 C52 C53 115.7(14) . . ?
C54 C52 C53 110.1(14) . . ?
C51 C52 H52A 107.4 . . ?
C54 C52 H52A 107.4 . . ?
C53 C52 H52A 107.4 . . ?
C52 C53 H53A 109.5 . . ?
C52 C53 H53B 109.5 . . ?
H53A C53 H53B 109.5 . . ?
C52 C53 H53C 109.5 . . ?
H53A C53 H53C 109.5 . . ?
H53B C53 H53C 109.5 . . ?
C52 C54 H54A 109.5 . . ?
C52 C54 H54B 109.5 . . ?
H54A C54 H54B 109.5 . . ?
C52 C54 H54C 109.5 . . ?
H54A C54 H54C 109.5 . . ?
H54B C54 H54C 109.5 . . ?
C56 C55 N19 110.4(19) . . ?
C56 C55 H55A 124.8 . . ?
N19 C55 H55A 124.8 . . ?
C55 C56 N20 109.5(18) . . ?
C55 C56 H56A 125.3 . . ?
N20 C56 H56A 125.3 . . ?
N19 C57 N20 113.8(15) . . ?
N19 C57 C58 124.8(14) . . ?
N20 C57 C58 121.3(15) . . ?
C57 C58 C60 116.6(16) . . ?
C57 C58 C59 114.7(15) . . ?
C60 C58 C59 107.2(17) . . ?
C57 C58 H58A 105.8 . . ?
C60 C58 H58A 105.8 . . ?
C59 C58 H58A 105.8 . . ?
C58 C59 H59A 109.5 . . ?
C58 C59 H59B 109.5 . . ?
H59A C59 H59B 109.5 . . ?
C58 C59 H59C 109.5 . . ?
H59A C59 H59C 109.5 . . ?
H59B C59 H59C 109.5 . . ?
C58 C60 H60A 109.5 . . ?
C58 C60 H60B 109.5 . . ?
H60A C60 H60B 109.5 . . ?
C58 C60 H60C 109.5 . . ?
H60A C60 H60C 109.5 . . ?
H60B C60 H60C 109.5 . . ?
C62 C61 N21 107.3(15) . . ?
C62 C61 H61A 126.4 . . ?
N21 C61 H61A 126.4 . . ?
N22 C62 C61 110.0(15) . . ?
N22 C62 H62A 125.0 . . ?
C61 C62 H62A 125.0 . . ?
N21 C63 N22 114.3(13) . . ?
N21 C63 C64 123.6(14) . . ?
N22 C63 C64 121.9(13) . . ?
C63 C64 C66 112.4(13) . . ?
C63 C64 C65 113.0(14) . . ?
C66 C64 C65 110.4(16) . . ?
C63 C64 H64A 106.9 . . ?
C66 C64 H64A 106.9 . . ?
C65 C64 H64A 106.9 . . ?
C64 C65 H65A 109.5 . . ?
C64 C65 H65B 109.5 . . ?
H65A C65 H65B 109.5 . . ?
C64 C65 H65C 109.5 . . ?
H65A C65 H65C 109.5 . . ?
H65B C65 H65C 109.5 . . ?
C64 C66 H66A 109.5 . . ?
C64 C66 H66B 109.5 . . ?
H66A C66 H66B 109.5 . . ?
C64 C66 H66C 109.5 . . ?
H66A C66 H66C 109.5 . . ?
H66B C66 H66C 109.5 . . ?
C68 C67 N23 108.7(16) . . ?
C68 C67 H67A 125.6 . . ?
N23 C67 H67A 125.6 . . ?
C67 C68 N24 106.9(15) . . ?
C67 C68 H68A 126.5 . . ?
N24 C68 H68A 126.5 . . ?
N24 C69 N23 115.6(15) . . ?
N24 C69 C70 118(2) . . ?
N23 C69 C70 125(2) . . ?
C71 C70 C69 111.0(18) . . ?
C71 C70 C72 129.6(18) . . ?
C69 C70 C72 118.7(19) . . ?
C71 C70 H70A 92.6 . . ?
C69 C70 H70A 92.6 . . ?
C72 C70 H70A 92.6 . . ?
C70 C71 H71A 109.5 . . ?
C70 C71 H71B 109.5 . . ?
H71A C71 H71B 109.5 . . ?
C70 C71 H71C 109.5 . . ?
H71A C71 H71C 109.5 . . ?
H71B C71 H71C 109.5 . . ?
C70 C72 H72A 109.5 . . ?
C70 C72 H72B 109.5 . . ?
H72A C72 H72B 109.5 . . ?
C70 C72 H72C 109.5 . . ?
H72A C72 H72C 109.5 . . ?
H72B C72 H72C 109.5 . . ?
C74 C73 N25 109.8(18) . . ?
C74 C73 H73A 125.1 . . ?
N25 C73 H73A 125.1 . . ?
C73 C74 N26 109.5(18) . . ?
C73 C74 H74A 125.2 . . ?
N26 C74 H74A 125.2 . . ?
N25 C75 N26 112.2(13) . . ?
N25 C75 C76 126.9(16) . . ?
N26 C75 C76 120.8(15) . . ?
C77 C76 C78 117.2(17) . . ?
C77 C76 C75 111.6(15) . . ?
C78 C76 C75 111.4(16) . . ?
C77 C76 H76A 105.2 . . ?
C78 C76 H76A 105.2 . . ?
C75 C76 H76A 105.2 . . ?
C76 C77 H77A 109.5 . . ?
C76 C77 H77B 109.5 . . ?
H77A C77 H77B 109.5 . . ?
C76 C77 H77C 109.5 . . ?
H77A C77 H77C 109.5 . . ?
H77B C77 H77C 109.5 . . ?
C76 C78 H78A 109.5 . . ?
C76 C78 H78B 109.5 . . ?
H78A C78 H78B 109.5 . . ?
C76 C78 H78C 109.5 . . ?
H78A C78 H78C 109.5 . . ?
H78B C78 H78C 109.5 . . ?
C80 C79 N27 109.8(17) . . ?
C80 C79 H79A 125.1 . . ?
N27 C79 H79A 125.1 . . ?
C79 C80 N28 106.8(17) . . ?
C79 C80 H80A 126.6 . . ?
N28 C80 H80A 126.6 . . ?
N28 C81 N27 112.3(13) . . ?
N28 C81 C82 124.2(14) . . ?
N27 C81 C82 123.4(13) . . ?
C81 C82 C83 109.8(13) . . ?
C81 C82 C84 112.0(14) . . ?
C83 C82 C84 116.7(15) . . ?
C81 C82 H82A 105.8 . . ?
C83 C82 H82A 105.8 . . ?
C84 C82 H82A 105.8 . . ?
C82 C83 H83A 109.5 . . ?
C82 C83 H83B 109.5 . . ?
H83A C83 H83B 109.5 . . ?
C82 C83 H83C 109.5 . . ?
H83A C83 H83C 109.5 . . ?
H83B C83 H83C 109.5 . . ?
C82 C84 H84A 109.5 . . ?
C82 C84 H84B 109.5 . . ?
H84A C84 H84B 109.5 . . ?
C82 C84 H84C 109.5 . . ?
H84A C84 H84C 109.5 . . ?
H84B C84 H84C 109.5 . . ?

loop_
_geom_bond_atom_site_label_1
_geom_bond_atom_site_label_2
_geom_bond_distance
_geom_bond_site_symmetry_2
_geom_bond_publ_flag
Ag1 N1 2.062(14) . ?
Ag1 N28 2.094(14) 1_254 ?
Ag2 N3 2.060(15) . ?
Ag2 N2 2.102(14) . ?
Ag3 N5 2.063(17) . ?
Ag3 N4 2.095(17) . ?
Ag4 N6 2.095(17) . ?
Ag4 N7 2.104(15) . ?
Ag4 Ag9 3.370(2) 2_664 ?
Ag5 N8 2.078(15) . ?
Ag5 N9 2.094(17) . ?
Ag5 Ag12 3.099(2) 3_354 ?
Ag6 N11 2.042(16) . ?
Ag6 N10 2.143(17) . ?
Ag7 N12 2.061(16) . ?
Ag7 N13 2.076(14) . ?
Ag7 Ag14 3.093(2) 3_355 ?
Ag8 N15 2.089(13) . ?
Ag8 N14 2.109(12) . ?
Ag8 Ag10 3.326(2) 2_764 ?
Ag9 N17 2.092(13) . ?
Ag9 N16 2.112(13) . ?
Ag9 Ag4 3.370(2) 2_665 ?
Ag10 N19 2.080(15) . ?
Ag10 N18 2.106(15) . ?
Ag10 Ag8 3.326(2) 2_765 ?
Ag11 N21 2.058(15) . ?
Ag11 N20 2.072(16) . ?
Ag12 N23 2.072(17) . ?
Ag12 N22 2.073(15) . ?
Ag12 Ag5 3.099(2) 3_656 ?
Ag13 N24 2.092(15) . ?
Ag13 N25 2.13(2) . ?
Ag14 N27 2.071(15) . ?
Ag14 N26 2.076(18) . ?
Ag14 Ag7 3.093(2) 3_655 ?
N1 C3 1.32(2) . ?
N1 C1 1.40(2) . ?
N2 C2 1.29(2) . ?
N2 C3 1.42(2) . ?
N3 C9 1.31(2) . ?
N3 C7 1.36(2) . ?
N4 C9 1.36(3) . ?
N4 C8 1.41(2) . ?
N5 C15 1.29(2) . ?
N5 C13 1.46(2) . ?
N6 C14 1.37(3) . ?
N6 C15 1.38(2) . ?
N7 C21 1.334(18) . ?
N7 C19 1.40(2) . ?
N8 C21 1.351(19) . ?
N8 C20 1.36(2) . ?
N9 C27 1.31(3) . ?
N9 C25 1.36(2) . ?
N10 C26 1.31(2) . ?
N10 C27 1.38(3) . ?
N11 C33 1.30(2) . ?
N11 C31 1.43(2) . ?
N12 C32 1.384(19) . ?
N12 C33 1.39(2) . ?
N13 C39 1.350(18) . ?
N13 C37 1.38(2) . ?
N14 C39 1.328(17) . ?
N14 C38 1.38(2) . ?
N15 C45 1.32(2) . ?
N15 C43 1.395(19) . ?
N16 C44 1.29(2) . ?
N16 C45 1.42(2) . ?
N17 C51 1.30(2) . ?
N17 C49 1.40(2) . ?
N18 C51 1.37(2) . ?
N18 C50 1.41(2) . ?
N19 C57 1.28(2) . ?
N19 C55 1.43(2) . ?
N20 C56 1.37(3) . ?
N20 C57 1.37(2) . ?
N21 C63 1.295(18) . ?
N21 C61 1.41(2) . ?
N22 C62 1.34(2) . ?
N22 C63 1.363(18) . ?
N23 C69 1.37(3) . ?
N23 C67 1.41(2) . ?
N24 C69 1.28(3) . ?
N24 C68 1.40(2) . ?
N25 C75 1.32(2) . ?
N25 C73 1.33(2) . ?
N26 C75 1.34(2) . ?
N26 C74 1.34(2) . ?
N27 C81 1.350(19) . ?
N27 C79 1.40(2) . ?
N28 C81 1.333(19) . ?
N28 C80 1.42(2) . ?
N28 Ag1 2.094(14) 1_856 ?
C1 C2 1.39(3) . ?
C1 H1A 0.9300 . ?
C2 H2A 0.9300 . ?
C3 C4 1.493(9) . ?
C4 C6 1.521(9) . ?
C4 C5 1.525(10) . ?
C4 H4A 0.9800 . ?
C5 H5A 0.9600 . ?
C5 H5B 0.9600 . ?
C5 H5C 0.9600 . ?
C6 H6A 0.9600 . ?
C6 H6B 0.9600 . ?
C6 H6C 0.9600 . ?
C7 C8 1.32(2) . ?
C7 H7A 0.9300 . ?
C8 H8A 0.9300 . ?
C9 C10 1.490(9) . ?
C10 C12 1.499(10) . ?
C10 C11 1.502(10) . ?
C10 H10A 0.9800 . ?
C11 H11A 0.9600 . ?
C11 H11B 0.9600 . ?
C11 H11C 0.9600 . ?
C12 H12A 0.9600 . ?
C12 H12B 0.9600 . ?
C12 H12C 0.9600 . ?
C13 C14 1.28(3) . ?
C13 H13A 0.9300 . ?
C14 H14A 0.9300 . ?
C15 C16 1.492(9) . ?
C16 C18 1.516(10) . ?
C16 C17 1.517(10) . ?
C16 H16A 0.9800 . ?
C17 H17A 0.9600 . ?
C17 H17B 0.9600 . ?
C17 H17C 0.9600 . ?
C18 H18A 0.9600 . ?
C18 H18B 0.9600 . ?
C18 H18C 0.9600 . ?
C19 C20 1.36(3) . ?
C19 H19A 0.9300 . ?
C20 H20A 0.9300 . ?
C21 C22 1.487(9) . ?
C22 C24 1.515(10) . ?
C22 C23 1.522(9) . ?
C22 H22A 0.9800 . ?
C23 H23A 0.9600 . ?
C23 H23B 0.9600 . ?
C23 H23C 0.9600 . ?
C24 H24A 0.9600 . ?
C24 H24B 0.9600 . ?
C24 H24C 0.9600 . ?
C25 C26 1.40(3) . ?
C25 H25A 0.9300 . ?
C26 H26A 0.9300 . ?
C27 C28 1.497(10) . ?
C28 C29 1.499(10) . ?
C28 C30 1.504(10) . ?
C28 H28A 0.9800 . ?
C29 H29A 0.9600 . ?
C29 H29B 0.9600 . ?
C29 H29C 0.9600 . ?
C30 H30A 0.9600 . ?
C30 H30B 0.9600 . ?
C30 H30C 0.9600 . ?
C31 C32 1.39(2) . ?
C31 H31A 0.9300 . ?
C32 H32A 0.9300 . ?
C33 C34 1.492(10) . ?
C34 C36 1.501(10) . ?
C34 C35 1.505(10) . ?
C34 H34A 0.9800 . ?
C35 H35A 0.9600 . ?
C35 H35B 0.9600 . ?
C35 H35C 0.9600 . ?
C36 H36A 0.9600 . ?
C36 H36B 0.9600 . ?
C36 H36C 0.9600 . ?
C37 C38 1.30(2) . ?
C37 H37A 0.9300 . ?
C38 H38A 0.9300 . ?
C39 C40 1.490(9) . ?
C40 C41 1.514(10) . ?
C40 C42 1.514(10) . ?
C40 H40A 0.9800 . ?
C41 H41A 0.9600 . ?
C41 H41B 0.9600 . ?
C41 H41C 0.9600 . ?
C42 H42A 0.9600 . ?
C42 H42B 0.9600 . ?
C42 H42C 0.9600 . ?
C43 C44 1.42(2) . ?
C43 H43A 0.9300 . ?
C44 H44A 0.9300 . ?
C45 C46 1.490(9) . ?
C46 C47 1.518(10) . ?
C46 C48 1.526(10) . ?
C46 H46A 0.9800 . ?
C47 H47A 0.9600 . ?
C47 H47B 0.9600 . ?
C47 H47C 0.9600 . ?
C48 H48A 0.9600 . ?
C48 H48B 0.9600 . ?
C48 H48C 0.9600 . ?
C49 C50 1.336(18) . ?
C49 H49A 0.9300 . ?
C50 H50A 0.9300 . ?
C51 C52 1.501(9) . ?
C52 C54 1.513(9) . ?
C52 C53 1.518(9) . ?
C52 H52A 0.9800 . ?
C53 H53A 0.9600 . ?
C53 H53B 0.9600 . ?
C53 H53C 0.9600 . ?
C54 H54A 0.9600 . ?
C54 H54B 0.9600 . ?
C54 H54C 0.9600 . ?
C55 C56 1.27(3) . ?
C55 H55A 0.9300 . ?
C56 H56A 0.9300 . ?
C57 C58 1.493(9) . ?
C58 C60 1.510(10) . ?
C58 C59 1.514(10) . ?
C58 H58A 0.9800 . ?
C59 H59A 0.9600 . ?
C59 H59B 0.9600 . ?
C59 H59C 0.9600 . ?
C60 H60A 0.9600 . ?
C60 H60B 0.9600 . ?
C60 H60C 0.9600 . ?
C61 C62 1.35(2) . ?
C61 H61A 0.9300 . ?
C62 H62A 0.9300 . ?
C63 C64 1.500(9) . ?
C64 C66 1.510(10) . ?
C64 C65 1.518(10) . ?
C64 H64A 0.9800 . ?
C65 H65A 0.9600 . ?
C65 H65B 0.9600 . ?
C65 H65C 0.9600 . ?
C66 H66A 0.9600 . ?
C66 H66B 0.9600 . ?
C66 H66C 0.9600 . ?
C67 C68 1.38(2) . ?
C67 H67A 0.9300 . ?
C68 H68A 0.9300 . ?
C69 C70 1.498(10) . ?
C70 C71 1.497(10) . ?
C70 C72 1.502(10) . ?
C70 H70A 0.9800 . ?
C71 H71A 0.9600 . ?
C71 H71B 0.9600 . ?
C71 H71C 0.9600 . ?
C72 H72A 0.9600 . ?
C72 H72B 0.9600 . ?
C72 H72C 0.9600 . ?
C73 C74 1.30(3) . ?
C73 H73A 0.9300 . ?
C74 H74A 0.9300 . ?
C75 C76 1.507(9) . ?
C76 C77 1.504(10) . ?
C76 C78 1.506(10) . ?
C76 H76A 0.9800 . ?
C77 H77A 0.9600 . ?
C77 H77B 0.9600 . ?
C77 H77C 0.9600 . ?
C78 H78A 0.9600 . ?
C78 H78B 0.9600 . ?
C78 H78C 0.9600 . ?
C79 C80 1.34(3) . ?
C79 H79A 0.9300 . ?
C80 H80A 0.9300 . ?
C81 C82 1.490(9) . ?
C82 C83 1.508(10) . ?
C82 C84 1.519(10) . ?
C82 H82A 0.9800 . ?
C83 H83A 0.9600 . ?
C83 H83B 0.9600 . ?
C83 H83C 0.9600 . ?
C84 H84A 0.9600 . ?
C84 H84B 0.9600 . ?
C84 H84C 0.9600 . ?
